data_7019536
loop_
_publ_author_name
'B\'eziau, Antoine'
'Baudron, St\'ephane A'
'Hosseini, Mir Wais'

_publ_section_title
;
 Heterometallic coordination polymers incorporating dipyrrin based
 heteroleptic copper and cobalt complexes: to Ag-\p or not?
;
_journal_issue 24
_journal_name_full 'Dalton transactions (Cambridge, England : 2003)'
_journal_page_first 7227
_journal_page_last 7234
_journal_paper_doi 10.1039/c2dt30549f
_journal_volume 41
_journal_year 2012
_chemical_formula_moiety 'C86 H64 Ag2 Co2 N18 O4, C6 H6, 2(C F3 O3 S), 4(C2 H3 N)'
_chemical_formula_sum 'C102 H82 Ag2 Co2 F6 N22 O10 S2'
_chemical_formula_weight 2287.62
_chemical_name_systematic
;
?
;
_space_group_IT_number 2
_symmetry_cell_setting triclinic
_symmetry_space_group_name_Hall '-P 1'
_symmetry_space_group_name_H-M 'P -1'
_atom_sites_solution_hydrogens geom
_atom_sites_solution_primary direct
_atom_sites_solution_secondary difmap
_audit_creation_method SHELXL-97
_cell_angle_alpha 92.645(2)
_cell_angle_beta 101.045(2)
_cell_angle_gamma 103.095(3)
_cell_formula_units_Z 1
_cell_length_a 12.4775(9)
_cell_length_b 14.1836(10)
_cell_length_c 14.2334(11)
_cell_measurement_reflns_used 8163
_cell_measurement_temperature 173(2)
_cell_measurement_theta_max 27.10
_cell_measurement_theta_min 2.52
_cell_volume 2397.4(3)
_computing_cell_refinement 'Bruker SAINT'
_computing_data_collection 'Bruker APEX2'
_computing_data_reduction 'Bruker SAINT'
_computing_molecular_graphics 'Bruker SHELXTL'
_computing_publication_material 'Bruker SHELXTL'
_computing_structure_refinement 'SHELXL-97 (Sheldrick, 2008)'
_computing_structure_solution 'SHELXS-97 (Sheldrick, 2008)'
_diffrn_ambient_temperature 173(2)
_diffrn_measured_fraction_theta_full 0.975
_diffrn_measured_fraction_theta_max 0.975
_diffrn_measurement_device_type 'Bruker APEX-II CCD'
_diffrn_measurement_method '\f and \w scans'
_diffrn_radiation_monochromator graphite
_diffrn_radiation_source 'fine-focus sealed tube'
_diffrn_radiation_type MoK\a
_diffrn_radiation_wavelength 0.71073
_diffrn_reflns_av_R_equivalents 0.0368
_diffrn_reflns_av_sigmaI/netI 0.0519
_diffrn_reflns_limit_h_max 16
_diffrn_reflns_limit_h_min -16
_diffrn_reflns_limit_k_max 18
_diffrn_reflns_limit_k_min -12
_diffrn_reflns_limit_l_max 19
_diffrn_reflns_limit_l_min -19
_diffrn_reflns_number 27655
_diffrn_reflns_theta_full 27.69
_diffrn_reflns_theta_max 27.69
_diffrn_reflns_theta_min 1.98
_exptl_absorpt_coefficient_mu 0.871
_exptl_absorpt_correction_T_max 0.9660
_exptl_absorpt_correction_T_min 0.8450
_exptl_absorpt_correction_type multi-scan
_exptl_absorpt_process_details sadabs
_exptl_crystal_colour red
_exptl_crystal_density_diffrn 1.584
_exptl_crystal_density_method 'not measured'
_exptl_crystal_description plate
_exptl_crystal_F_000 1162
_exptl_crystal_size_max 0.20
_exptl_crystal_size_mid 0.10
_exptl_crystal_size_min 0.04
_refine_diff_density_max 3.362
_refine_diff_density_min -1.338
_refine_diff_density_rms 0.163
_refine_ls_extinction_method none
_refine_ls_goodness_of_fit_ref 1.117
_refine_ls_hydrogen_treatment constr
_refine_ls_matrix_type full
_refine_ls_number_parameters 661
_refine_ls_number_reflns 10945
_refine_ls_number_restraints 0
_refine_ls_restrained_S_all 1.117
_refine_ls_R_factor_all 0.1116
_refine_ls_R_factor_gt 0.0885
_refine_ls_shift/su_max 0.000
_refine_ls_shift/su_mean 0.000
_refine_ls_structure_factor_coef Fsqd
_refine_ls_weighting_details 'calc w=1/[\s^2^(Fo^2^)+(0.1056P)^2^+18.9687P] where P=(Fo^2^+2Fc^2^)/3'
_refine_ls_weighting_scheme calc
_refine_ls_wR_factor_gt 0.2398
_refine_ls_wR_factor_ref 0.2539
_reflns_number_gt 8311
_reflns_number_total 10945
_reflns_threshold_expression >2sigma(I)
_cod_data_source_file c2dt30549f.txt
_cod_data_source_block compound8
_cod_depositor_comments
;
The following automatic conversions were performed:

'_symmetry_cell_setting' value 'Triclinic' changed to 'triclinic'
according to /home/saulius/struct/CIF-dictionaries/cif_core.dic
dictionary named 'cif_core.dic' version 2.4.1 from 2010-06-29.

Automatic conversion script
Id: cif_fix_values 1891 2012-01-12 08:04:46Z andrius 
;
_cod_original_sg_symbol_H-M 'P-1 '
_cod_database_code 7019536

loop_
_symmetry_equiv_pos_as_xyz
'x, y, z'
'-x, -y, -z'

loop_
_atom_site_label
_atom_site_type_symbol
_atom_site_fract_x
_atom_site_fract_y
_atom_site_fract_z
_atom_site_U_iso_or_equiv
_atom_site_adp_type
_atom_site_occupancy
_atom_site_symmetry_multiplicity
_atom_site_calc_flag
_atom_site_refinement_flags
C1 C 0.1135(6) 0.2033(5) 1.1083(5) 0.0249(13) Uani 1 1 d .
H1 H 0.0554 0.2306 1.0803 0.030 Uiso 1 1 calc R
C2 C 0.1223(6) 0.1661(5) 1.1992(5) 0.0288(14) Uani 1 1 d .
H2 H 0.0729 0.1650 1.2407 0.035 Uiso 1 1 calc R
C3 C 0.2179(6) 0.1321(5) 1.2140(5) 0.0268(14) Uani 1 1 d .
H3 H 0.2449 0.1018 1.2670 0.032 Uiso 1 1 calc R
C4 C 0.2683(5) 0.1519(5) 1.1330(4) 0.0221(12) Uani 1 1 d .
C5 C 0.3731(6) 0.1405(5) 1.1195(5) 0.0246(13) Uani 1 1 d .
C6 C 0.4212(6) 0.1725(5) 1.0432(5) 0.0255(13) Uani 1 1 d .
C7 C 0.5346(6) 0.1802(5) 1.0336(5) 0.0301(15) Uani 1 1 d .
H7 H 0.5889 0.1568 1.0737 0.036 Uiso 1 1 calc R
C8 C 0.5479(6) 0.2286(5) 0.9537(5) 0.0309(15) Uani 1 1 d .
H8 H 0.6129 0.2444 0.9292 0.037 Uiso 1 1 calc R
C9 C 0.4443(6) 0.2499(5) 0.9162(5) 0.0279(14) Uani 1 1 d .
H9 H 0.4304 0.2826 0.8617 0.034 Uiso 1 1 calc R
C10 C 0.4412(6) 0.0939(5) 1.1924(5) 0.0287(14) Uani 1 1 d .
C11 C 0.5001(7) 0.1442(6) 1.2799(5) 0.0396(19) Uani 1 1 d .
H11 H 0.4932 0.2062 1.2974 0.048 Uiso 1 1 calc R
C12 C 0.5685(9) 0.0994(7) 1.3395(7) 0.053(3) Uani 1 1 d .
H12 H 0.6094 0.1343 1.3970 0.064 Uiso 1 1 calc R
C13 C 0.5223(8) -0.0373(7) 1.2379(6) 0.046(2) Uani 1 1 d .
H13 H 0.5279 -0.1003 1.2232 0.055 Uiso 1 1 calc R
C14 C 0.4540(7) 0.0015(6) 1.1722(6) 0.0363(17) Uani 1 1 d .
H14 H 0.4163 -0.0341 1.1142 0.044 Uiso 1 1 calc R
C15 C -0.0277(6) 0.1191(5) 0.8710(5) 0.0272(14) Uani 1 1 d .
H15 H -0.0182 0.0585 0.8879 0.033 Uiso 1 1 calc R
C16 C -0.1283(6) 0.1364(6) 0.8167(5) 0.0340(16) Uani 1 1 d .
H16 H -0.1947 0.0900 0.7915 0.041 Uiso 1 1 calc R
C17 C -0.1094(6) 0.2324(6) 0.8088(5) 0.0316(15) Uani 1 1 d .
H17 H -0.1605 0.2650 0.7774 0.038 Uiso 1 1 calc R
C18 C 0.0034(5) 0.2752(5) 0.8573(4) 0.0217(12) Uani 1 1 d .
C19 C -0.0617(5) 0.6263(5) 0.1308(4) 0.0210(12) Uani 1 1 d .
C20 C 0.1714(5) 0.4099(5) 0.9199(4) 0.0212(12) Uani 1 1 d .
C21 C 0.2301(6) 0.5086(5) 0.9461(4) 0.0244(13) Uani 1 1 d .
H21 H 0.2048 0.5632 0.9277 0.029 Uiso 1 1 calc R
C22 C 0.3330(6) 0.5077(5) 1.0047(5) 0.0245(13) Uani 1 1 d .
H22 H 0.3900 0.5615 1.0329 0.029 Uiso 1 1 calc R
C23 C 0.3333(5) 0.4098(5) 1.0126(4) 0.0231(13) Uani 1 1 d .
H23 H 0.3921 0.3887 1.0491 0.028 Uiso 1 1 calc R
C24 C 0.0011(5) 0.5543(5) 0.1717(4) 0.0219(12) Uani 1 1 d .
C25 C 0.0898(7) 0.5348(6) 0.1340(5) 0.0321(16) Uani 1 1 d .
H25 H 0.1110 0.5660 0.0821 0.039 Uiso 1 1 calc R
C26 C 0.1454(7) 0.4688(6) 0.1748(5) 0.0370(17) Uani 1 1 d .
H26 H 0.2042 0.4559 0.1489 0.044 Uiso 1 1 calc R
C27 C 0.0343(6) 0.4400(5) 0.2854(5) 0.0268(14) Uani 1 1 d .
H27 H 0.0153 0.4078 0.3375 0.032 Uiso 1 1 calc R
C28 C -0.0276(6) 0.5047(5) 0.2484(5) 0.0270(14) Uani 1 1 d .
H28 H -0.0874 0.5146 0.2746 0.032 Uiso 1 1 calc R
C29 C 0.1764(6) -0.2097(5) 0.9497(6) 0.0332(16) Uani 1 1 d .
H29 H 0.1698 -0.2323 1.0091 0.040 Uiso 1 1 calc R
C30 C 0.1838(6) -0.1126(5) 0.9403(5) 0.0293(14) Uani 1 1 d .
H30 H 0.1820 -0.0713 0.9923 0.035 Uiso 1 1 calc R
C31 C 0.1940(5) -0.0766(5) 0.8527(5) 0.0235(13) Uani 1 1 d .
C32 C 0.1987(6) -0.1414(5) 0.7785(5) 0.0318(15) Uani 1 1 d .
H32 H 0.2071 -0.1200 0.7190 0.038 Uiso 1 1 calc R
C33 C 0.1910(7) -0.2373(5) 0.7938(6) 0.0366(17) Uani 1 1 d .
H33 H 0.1947 -0.2796 0.7432 0.044 Uiso 1 1 calc R
C34 C 0.1998(5) 0.0297(4) 0.8434(4) 0.0210(12) Uani 1 1 d .
C35 C 0.2143(6) 0.0700(5) 0.7588(5) 0.0268(14) Uani 1 1 d .
H35 H 0.2208 0.0294 0.7081 0.032 Uiso 1 1 calc R
C36 C 0.2196(5) 0.1667(5) 0.7445(4) 0.0227(13) Uani 1 1 d .
C37 C 0.2270(6) 0.2021(5) 0.6483(4) 0.0256(14) Uani 1 1 d .
C38 C 0.2690(6) 0.1558(5) 0.5816(5) 0.0290(15) Uani 1 1 d .
H38 H 0.2961 0.1010 0.5955 0.035 Uiso 1 1 calc R
C39 C 0.2697(7) 0.1932(5) 0.4931(5) 0.0319(16) Uani 1 1 d .
H39 H 0.2987 0.1619 0.4485 0.038 Uiso 1 1 calc R
C40 C 0.1908(7) 0.3148(5) 0.5336(5) 0.0318(15) Uani 1 1 d .
H40 H 0.1638 0.3692 0.5177 0.038 Uiso 1 1 calc R
C41 C 0.1865(6) 0.2839(5) 0.6237(5) 0.0303(15) Uani 1 1 d .
H41 H 0.1574 0.3167 0.6671 0.036 Uiso 1 1 calc R
C42 C 0.4761(7) 0.3950(7) 0.2458(6) 0.0397(18) Uani 1 1 d .
C43 C 0.5801(9) 0.4252(12) 0.2103(8) 0.081(4) Uani 1 1 d .
H43A H 0.5778 0.3819 0.1557 0.121 Uiso 1 1 calc R
H43B H 0.6432 0.4232 0.2601 0.121 Uiso 1 1 calc R
H43C H 0.5875 0.4902 0.1918 0.121 Uiso 1 1 calc R
N1 N 0.1980(4) 0.1945(4) 1.0680(3) 0.0195(10) Uani 1 1 d .
N2 N 0.3684(5) 0.2171(4) 0.9691(4) 0.0225(11) Uani 1 1 d .
N3 N 0.5816(8) 0.0091(6) 1.3219(6) 0.055(2) Uani 1 1 d .
N4 N 0.0509(4) 0.2016(4) 0.8943(4) 0.0220(11) Uani 1 1 d .
N5 N 0.2394(4) 0.3504(4) 0.9618(4) 0.0197(10) Uani 1 1 d .
N6 N 0.1192(5) 0.4219(4) 0.2502(4) 0.0285(12) Uani 1 1 d .
N7 N 0.1783(6) -0.2738(4) 0.8782(5) 0.0359(14) Uani 1 1 d .
N8 N 0.2316(5) 0.2713(4) 0.4678(4) 0.0280(12) Uani 1 1 d .
N9 N 0.3976(6) 0.3728(5) 0.2712(5) 0.0441(17) Uani 1 1 d .
O1 O 0.1876(4) 0.0758(3) 0.9194(3) 0.0252(10) Uani 1 1 d .
O2 O 0.2211(4) 0.2342(3) 0.8086(3) 0.0242(9) Uani 1 1 d .
Co1 Co 0.21074(7) 0.21309(6) 0.93794(6) 0.0185(2) Uani 1 1 d .
Ag1 Ag 0.23108(5) 0.32974(5) 0.32404(4) 0.03688(19) Uani 1 1 d .
C44 C 0.8548(10) 0.3383(8) 0.5084(7) 0.060(3) Uani 1 1 d .
O3 O 0.7933(6) 0.4438(6) 0.3826(5) 0.063(2) Uani 1 1 d .
O4 O 0.7537(6) 0.4708(5) 0.5403(5) 0.0558(17) Uani 1 1 d .
O5 O 0.6487(6) 0.3281(5) 0.4343(5) 0.0603(19) Uani 1 1 d .
F1 F 0.9575(6) 0.3968(7) 0.5333(6) 0.091(2) Uani 1 1 d .
F2 F 0.8572(9) 0.2663(7) 0.4446(6) 0.109(3) Uani 1 1 d .
F3 F 0.8350(10) 0.2955(7) 0.5859(6) 0.117(3) Uani 1 1 d .
S1 S 0.75048(18) 0.40192(15) 0.46166(14) 0.0389(5) Uani 1 1 d .
C45 C 0.6298(11) 0.0786(10) 0.5939(10) 0.073(3) Uani 1 1 d .
C46 C 0.5804(15) 0.1610(10) 0.5912(12) 0.098(5) Uani 1 1 d .
H46A H 0.6072 0.2024 0.5449 0.147 Uiso 1 1 calc R
H46B H 0.6011 0.1967 0.6536 0.147 Uiso 1 1 calc R
H46C H 0.5000 0.1390 0.5734 0.147 Uiso 1 1 calc R
N10 N 0.6680(12) 0.0111(11) 0.5898(10) 0.101(4) Uani 1 1 d .
C47 C 0.4671(19) 0.6248(11) 0.3248(15) 0.111(7) Uani 1 1 d .
C48 C 0.4994(11) 0.5902(12) 0.4180(15) 0.115(7) Uani 1 1 d .
H48A H 0.5246 0.6443 0.4664 0.172 Uiso 1 1 calc R
H48B H 0.5591 0.5581 0.4167 0.172 Uiso 1 1 calc R
H48C H 0.4358 0.5454 0.4324 0.172 Uiso 1 1 calc R
N11 N 0.439(3) 0.6547(14) 0.2557(17) 0.216(14) Uani 1 1 d .
C50 C 1.0356(10) 0.0081(10) 0.4136(9) 0.073(3) Uani 1 1 d .
H50 H 1.0602 0.0141 0.3559 0.087 Uiso 1 1 calc R
C51 C 0.9847(10) 0.0796(9) 0.4469(10) 0.070(3) Uani 1 1 d .
H51 H 0.9746 0.1310 0.4107 0.084 Uiso 1 1 calc R
C52 C 0.9502(10) 0.0718(9) 0.5342(11) 0.076(4) Uani 1 1 d .
H52 H 0.9182 0.1187 0.5577 0.091 Uiso 1 1 calc R

loop_
_atom_site_aniso_label
_atom_site_aniso_U_11
_atom_site_aniso_U_22
_atom_site_aniso_U_33
_atom_site_aniso_U_23
_atom_site_aniso_U_13
_atom_site_aniso_U_12
C1 0.025(3) 0.024(3) 0.029(3) 0.000(2) 0.005(2) 0.014(3)
C2 0.032(3) 0.029(4) 0.025(3) 0.001(3) 0.008(3) 0.007(3)
C3 0.034(3) 0.022(3) 0.023(3) 0.005(2) 0.003(3) 0.005(3)
C4 0.028(3) 0.019(3) 0.020(3) 0.002(2) -0.001(2) 0.012(3)
C5 0.028(3) 0.020(3) 0.025(3) 0.001(2) -0.002(2) 0.014(3)
C6 0.024(3) 0.021(3) 0.030(3) -0.002(2) -0.003(2) 0.012(3)
C7 0.023(3) 0.028(4) 0.039(4) -0.004(3) 0.001(3) 0.013(3)
C8 0.025(3) 0.029(4) 0.039(4) 0.000(3) 0.007(3) 0.007(3)
C9 0.031(3) 0.022(3) 0.028(3) 0.000(3) 0.003(3) 0.006(3)
C10 0.033(3) 0.031(4) 0.023(3) 0.000(3) -0.001(3) 0.015(3)
C11 0.054(5) 0.030(4) 0.030(4) 0.000(3) -0.013(3) 0.018(4)
C12 0.064(6) 0.042(5) 0.044(5) -0.002(4) -0.026(4) 0.024(5)
C13 0.058(5) 0.036(5) 0.046(5) 0.000(4) -0.008(4) 0.031(4)
C14 0.043(4) 0.026(4) 0.040(4) 0.002(3) -0.007(3) 0.022(3)
C15 0.027(3) 0.023(3) 0.031(3) 0.003(3) 0.002(3) 0.009(3)
C16 0.024(3) 0.031(4) 0.040(4) 0.000(3) -0.004(3) 0.001(3)
C17 0.025(3) 0.037(4) 0.031(3) 0.005(3) -0.005(3) 0.010(3)
C18 0.024(3) 0.023(3) 0.022(3) 0.004(2) 0.001(2) 0.016(3)
C19 0.025(3) 0.022(3) 0.022(3) 0.004(2) 0.006(2) 0.016(3)
C20 0.025(3) 0.021(3) 0.021(3) 0.005(2) 0.006(2) 0.010(3)
C21 0.031(3) 0.020(3) 0.025(3) 0.005(2) 0.007(2) 0.010(3)
C22 0.029(3) 0.018(3) 0.025(3) -0.002(2) 0.004(2) 0.005(3)
C23 0.023(3) 0.023(3) 0.022(3) 0.002(2) 0.001(2) 0.007(3)
C24 0.025(3) 0.022(3) 0.021(3) 0.004(2) 0.002(2) 0.013(3)
C25 0.044(4) 0.035(4) 0.032(3) 0.016(3) 0.019(3) 0.027(4)
C26 0.046(4) 0.041(4) 0.036(4) 0.015(3) 0.017(3) 0.025(4)
C27 0.035(4) 0.022(3) 0.027(3) 0.008(2) 0.008(3) 0.013(3)
C28 0.028(3) 0.029(4) 0.026(3) 0.007(3) 0.005(2) 0.010(3)
C29 0.031(4) 0.029(4) 0.041(4) 0.011(3) 0.006(3) 0.011(3)
C30 0.029(3) 0.024(3) 0.035(4) 0.006(3) 0.006(3) 0.006(3)
C31 0.021(3) 0.017(3) 0.032(3) 0.003(2) -0.003(2) 0.010(3)
C32 0.040(4) 0.022(3) 0.031(3) -0.002(3) -0.001(3) 0.011(3)
C33 0.048(4) 0.021(4) 0.042(4) -0.003(3) 0.001(3) 0.017(3)
C34 0.023(3) 0.016(3) 0.021(3) -0.002(2) -0.002(2) 0.007(2)
C35 0.037(4) 0.024(3) 0.020(3) -0.001(2) 0.002(2) 0.013(3)
C36 0.019(3) 0.025(3) 0.023(3) 0.001(2) -0.002(2) 0.008(3)
C37 0.033(3) 0.021(3) 0.021(3) 0.001(2) -0.002(2) 0.010(3)
C38 0.042(4) 0.024(3) 0.020(3) 0.000(2) -0.002(3) 0.014(3)
C39 0.048(4) 0.033(4) 0.017(3) 0.001(3) 0.002(3) 0.021(3)
C40 0.045(4) 0.025(4) 0.030(3) 0.005(3) 0.006(3) 0.019(3)
C41 0.038(4) 0.027(4) 0.029(3) 0.005(3) 0.003(3) 0.016(3)
C42 0.040(4) 0.049(5) 0.036(4) 0.011(3) 0.013(3) 0.017(4)
C43 0.046(6) 0.150(13) 0.055(6) 0.032(7) 0.024(5) 0.026(7)
N1 0.023(2) 0.018(3) 0.018(2) 0.0024(18) 0.0006(18) 0.008(2)
N2 0.026(3) 0.018(3) 0.024(3) 0.0011(19) 0.000(2) 0.009(2)
N3 0.071(5) 0.043(4) 0.046(4) -0.002(3) -0.021(4) 0.031(4)
N4 0.022(2) 0.020(3) 0.023(2) 0.003(2) -0.0014(19) 0.007(2)
N5 0.022(2) 0.019(3) 0.020(2) 0.0025(19) 0.0017(19) 0.010(2)
N6 0.036(3) 0.028(3) 0.026(3) 0.008(2) 0.001(2) 0.018(3)
N7 0.036(3) 0.021(3) 0.050(4) 0.007(3) 0.001(3) 0.010(3)
N8 0.037(3) 0.026(3) 0.023(3) 0.005(2) -0.001(2) 0.018(3)
N9 0.043(4) 0.042(4) 0.048(4) 0.004(3) 0.011(3) 0.010(3)
O1 0.033(2) 0.019(2) 0.025(2) 0.0053(17) 0.0038(18) 0.008(2)
O2 0.032(2) 0.019(2) 0.022(2) 0.0023(16) 0.0002(17) 0.012(2)
Co1 0.0221(4) 0.0155(4) 0.0182(4) 0.0023(3) 0.0003(3) 0.0086(3)
Ag1 0.0375(3) 0.0440(4) 0.0366(3) 0.0198(2) 0.0076(2) 0.0218(3)
C44 0.079(8) 0.058(6) 0.044(5) -0.005(4) 0.007(5) 0.027(6)
O3 0.066(4) 0.078(5) 0.048(4) 0.023(3) 0.025(3) 0.005(4)
O4 0.067(4) 0.048(4) 0.047(4) -0.006(3) 0.016(3) 0.001(3)
O5 0.064(4) 0.052(4) 0.050(4) -0.001(3) 0.005(3) -0.007(3)
F1 0.057(4) 0.125(7) 0.089(5) -0.010(5) 0.002(4) 0.035(4)
F2 0.161(8) 0.108(6) 0.069(5) -0.021(4) -0.007(5) 0.087(6)
F3 0.188(10) 0.113(7) 0.060(4) 0.043(4) 0.014(5) 0.061(7)
S1 0.0430(11) 0.0382(11) 0.0323(9) 0.0050(8) 0.0077(8) 0.0034(9)
C45 0.069(8) 0.072(8) 0.087(9) 0.018(7) 0.026(6) 0.022(7)
C46 0.143(14) 0.072(9) 0.114(12) 0.036(8) 0.081(11) 0.047(10)
N10 0.104(10) 0.101(10) 0.100(10) 0.024(8) 0.017(8) 0.032(8)
C47 0.165(18) 0.063(9) 0.109(13) -0.010(9) 0.085(14) -0.006(10)
C48 0.051(7) 0.107(12) 0.172(18) -0.059(12) 0.038(9) -0.007(8)
N11 0.37(4) 0.114(14) 0.160(19) 0.023(13) 0.15(2) -0.038(18)
C50 0.059(7) 0.084(9) 0.061(7) 0.006(6) 0.001(5) -0.001(6)
C51 0.053(6) 0.058(7) 0.086(9) 0.010(6) -0.007(6) 0.004(5)
C52 0.051(6) 0.056(7) 0.104(10) -0.002(7) -0.007(6) 0.001(5)

loop_
_atom_type_symbol
_atom_type_description
_atom_type_scat_dispersion_real
_atom_type_scat_dispersion_imag
_atom_type_scat_source
C C 0.0033 0.0016 'International Tables Vol C Tables 4.2.6.8 and 6.1.1.4'
H H 0.0000 0.0000 'International Tables Vol C Tables 4.2.6.8 and 6.1.1.4'
N N 0.0061 0.0033 'International Tables Vol C Tables 4.2.6.8 and 6.1.1.4'
O O 0.0106 0.0060 'International Tables Vol C Tables 4.2.6.8 and 6.1.1.4'
F F 0.0171 0.0103 'International Tables Vol C Tables 4.2.6.8 and 6.1.1.4'
S S 0.1246 0.1234 'International Tables Vol C Tables 4.2.6.8 and 6.1.1.4'
Co Co 0.3494 0.9721 'International Tables Vol C Tables 4.2.6.8 and 6.1.1.4'
Ag Ag -0.8971 1.1015 'International Tables Vol C Tables 4.2.6.8 and 6.1.1.4'

loop_
_geom_angle_atom_site_label_1
_geom_angle_atom_site_label_2
_geom_angle_atom_site_label_3
_geom_angle
_geom_angle_site_symmetry_1
_geom_angle_site_symmetry_3
N1 C1 C2 111.6(6) . .
N1 C1 H1 124.2 . .
C2 C1 H1 124.2 . .
C3 C2 C1 106.4(6) . .
C3 C2 H2 126.8 . .
C1 C2 H2 126.8 . .
C2 C3 C4 107.1(6) . .
C2 C3 H3 126.4 . .
C4 C3 H3 126.4 . .
C5 C4 N1 123.3(6) . .
C5 C4 C3 128.6(6) . .
N1 C4 C3 107.9(6) . .
C6 C5 C4 124.5(6) . .
C6 C5 C10 116.2(6) . .
C4 C5 C10 119.3(6) . .
C5 C6 N2 123.3(6) . .
C5 C6 C7 127.6(6) . .
N2 C6 C7 108.4(6) . .
C8 C7 C6 106.7(6) . .
C8 C7 H7 126.7 . .
C6 C7 H7 126.7 . .
C7 C8 C9 106.8(6) . .
C7 C8 H8 126.6 . .
C9 C8 H8 126.6 . .
N2 C9 C8 111.2(6) . .
N2 C9 H9 124.4 . .
C8 C9 H9 124.4 . .
C14 C10 C11 117.9(7) . .
C14 C10 C5 120.7(6) . .
C11 C10 C5 121.3(6) . .
C12 C11 C10 117.7(7) . .
C12 C11 H11 121.2 . .
C10 C11 H11 121.2 . .
N3 C12 C11 125.6(8) . .
N3 C12 H12 117.2 . .
C11 C12 H12 117.2 . .
N3 C13 C14 124.4(8) . .
N3 C13 H13 117.8 . .
C14 C13 H13 117.8 . .
C13 C14 C10 119.6(7) . .
C13 C14 H14 120.2 . .
C10 C14 H14 120.2 . .
N4 C15 C16 110.5(6) . .
N4 C15 H15 124.7 . .
C16 C15 H15 124.7 . .
C17 C16 C15 106.9(6) . .
C17 C16 H16 126.5 . .
C15 C16 H16 126.5 . .
C16 C17 C18 107.5(6) . .
C16 C17 H17 126.2 . .
C18 C17 H17 126.2 . .
N4 C18 C19 123.2(6) . 2_566
N4 C18 C17 108.1(6) . .
C19 C18 C17 128.7(6) 2_566 .
C20 C19 C18 125.1(6) 2_566 2_566
C20 C19 C24 117.4(6) 2_566 .
C18 C19 C24 117.5(6) 2_566 .
C19 C20 N5 123.1(6) 2_566 .
C19 C20 C21 128.1(6) 2_566 .
N5 C20 C21 108.6(5) . .
C22 C21 C20 106.6(6) . .
C22 C21 H21 126.7 . .
C20 C21 H21 126.7 . .
C21 C22 C23 106.2(6) . .
C21 C22 H22 126.9 . .
C23 C22 H22 126.9 . .
N5 C23 C22 112.0(6) . .
N5 C23 H23 124.0 . .
C22 C23 H23 124.0 . .
C28 C24 C25 117.9(6) . .
C28 C24 C19 120.8(6) . .
C25 C24 C19 121.3(6) . .
C26 C25 C24 119.0(6) . .
C26 C25 H25 120.5 . .
C24 C25 H25 120.5 . .
N6 C26 C25 123.3(7) . .
N6 C26 H26 118.4 . .
C25 C26 H26 118.4 . .
N6 C27 C28 123.2(6) . .
N6 C27 H27 118.4 . .
C28 C27 H27 118.4 . .
C24 C28 C27 118.9(6) . .
C24 C28 H28 120.5 . .
C27 C28 H28 120.5 . .
N7 C29 C30 123.8(7) . .
N7 C29 H29 118.1 . .
C30 C29 H29 118.1 . .
C29 C30 C31 119.6(7) . .
C29 C30 H30 120.2 . .
C31 C30 H30 120.2 . .
C32 C31 C30 117.4(6) . .
C32 C31 C34 123.9(6) . .
C30 C31 C34 118.7(6) . .
C33 C32 C31 119.5(7) . .
C33 C32 H32 120.3 . .
C31 C32 H32 120.3 . .
N7 C33 C32 123.6(7) . .
N7 C33 H33 118.2 . .
C32 C33 H33 118.2 . .
O1 C34 C35 125.2(6) . .
O1 C34 C31 113.8(5) . .
C35 C34 C31 121.0(6) . .
C34 C35 C36 124.4(6) . .
C34 C35 H35 117.8 . .
C36 C35 H35 117.8 . .
O2 C36 C35 126.1(6) . .
O2 C36 C37 113.4(6) . .
C35 C36 C37 120.6(6) . .
C38 C37 C41 118.7(6) . .
C38 C37 C36 122.6(6) . .
C41 C37 C36 118.7(6) . .
C37 C38 C39 118.2(7) . .
C37 C38 H38 120.9 . .
C39 C38 H38 120.9 . .
N8 C39 C38 124.4(7) . .
N8 C39 H39 117.8 . .
C38 C39 H39 117.8 . .
N8 C40 C41 124.0(7) . .
N8 C40 H40 118.0 . .
C41 C40 H40 118.0 . .
C40 C41 C37 118.5(7) . .
C40 C41 H41 120.8 . .
C37 C41 H41 120.8 . .
N9 C42 C43 179.0(10) . .
C42 C43 H43A 109.5 . .
C42 C43 H43B 109.5 . .
H43A C43 H43B 109.5 . .
C42 C43 H43C 109.5 . .
H43A C43 H43C 109.5 . .
H43B C43 H43C 109.5 . .
C1 N1 C4 106.9(5) . .
C1 N1 Co1 127.2(4) . .
C4 N1 Co1 125.1(4) . .
C9 N2 C6 106.9(6) . .
C9 N2 Co1 126.7(5) . .
C6 N2 Co1 125.7(5) . .
C13 N3 C12 114.8(7) . .
C15 N4 C18 107.0(5) . .
C15 N4 Co1 125.9(5) . .
C18 N4 Co1 125.0(4) . .
C23 N5 C20 106.5(5) . .
C23 N5 Co1 126.8(4) . .
C20 N5 Co1 126.4(4) . .
C27 N6 C26 117.6(6) . .
C27 N6 Ag1 121.8(4) . .
C26 N6 Ag1 120.2(5) . .
C29 N7 C33 116.1(6) . .
C40 N8 C39 116.4(6) . .
C40 N8 Ag1 119.6(5) . .
C39 N8 Ag1 124.1(5) . .
C42 N9 Ag1 178.6(8) . .
C34 O1 Co1 124.3(4) . .
C36 O2 Co1 124.0(4) . .
N5 Co1 O1 177.2(2) . .
N5 Co1 O2 86.8(2) . .
O1 Co1 O2 95.00(19) . .
N5 Co1 N1 92.1(2) . .
O1 Co1 N1 86.2(2) . .
O2 Co1 N1 178.4(2) . .
N5 Co1 N2 91.7(2) . .
O1 Co1 N2 86.2(2) . .
O2 Co1 N2 90.0(2) . .
N1 Co1 N2 91.1(2) . .
N5 Co1 N4 91.9(2) . .
O1 Co1 N4 90.4(2) . .
O2 Co1 N4 85.6(2) . .
N1 Co1 N4 93.4(2) . .
N2 Co1 N4 174.2(2) . .
N8 Ag1 N6 127.9(2) . .
N8 Ag1 N9 119.4(2) . .
N6 Ag1 N9 106.0(2) . .
F3 C44 F1 106.3(9) . .
F3 C44 F2 105.2(10) . .
F1 C44 F2 108.5(10) . .
F3 C44 S1 112.6(9) . .
F1 C44 S1 112.4(8) . .
F2 C44 S1 111.4(7) . .
O5 S1 O3 114.4(4) . .
O5 S1 O4 115.1(4) . .
O3 S1 O4 114.9(4) . .
O5 S1 C44 104.6(5) . .
O3 S1 C44 101.4(5) . .
O4 S1 C44 104.2(5) . .
N10 C45 C46 175.7(16) . .
C45 C46 H46A 109.5 . .
C45 C46 H46B 109.5 . .
H46A C46 H46B 109.5 . .
C45 C46 H46C 109.5 . .
H46A C46 H46C 109.5 . .
H46B C46 H46C 109.5 . .
N11 C47 C48 176(2) . .
C47 C48 H48A 109.5 . .
C47 C48 H48B 109.5 . .
H48A C48 H48B 109.5 . .
C47 C48 H48C 109.5 . .
H48A C48 H48C 109.5 . .
H48B C48 H48C 109.5 . .
C52 C50 C51 121.6(12) 2_756 .
C52 C50 H50 119.2 2_756 .
C51 C50 H50 119.2 . .
C52 C51 C50 119.3(12) . .
C52 C51 H51 120.3 . .
C50 C51 H51 120.3 . .
C51 C52 C50 119.1(13) . 2_756
C51 C52 H52 120.5 . .
C50 C52 H52 120.5 2_756 .

loop_
_geom_bond_atom_site_label_1
_geom_bond_atom_site_label_2
_geom_bond_distance
_geom_bond_site_symmetry_2
C1 N1 1.319(8) .
C1 C2 1.414(9) .
C1 H1 0.9300 .
C2 C3 1.369(10) .
C2 H2 0.9300 .
C3 C4 1.425(9) .
C3 H3 0.9300 .
C4 C5 1.400(9) .
C4 N1 1.404(8) .
C5 C6 1.385(10) .
C5 C10 1.489(9) .
C6 N2 1.390(8) .
C6 C7 1.428(9) .
C7 C8 1.373(11) .
C7 H7 0.9300 .
C8 C9 1.404(10) .
C8 H8 0.9300 .
C9 N2 1.336(9) .
C9 H9 0.9300 .
C10 C14 1.380(11) .
C10 C11 1.389(10) .
C11 C12 1.367(11) .
C11 H11 0.9300 .
C12 N3 1.346(12) .
C12 H12 0.9300 .
C13 N3 1.333(11) .
C13 C14 1.362(11) .
C13 H13 0.9300 .
C14 H14 0.9300 .
C15 N4 1.326(8) .
C15 C16 1.421(10) .
C15 H15 0.9300 .
C16 C17 1.341(11) .
C16 H16 0.9300 .
C17 C18 1.423(9) .
C17 H17 0.9300 .
C18 N4 1.390(8) .
C18 C19 1.408(9) 2_566
C19 C20 1.388(9) 2_566
C19 C18 1.408(9) 2_566
C19 C24 1.497(9) .
C20 C19 1.388(9) 2_566
C20 N5 1.402(8) .
C20 C21 1.421(9) .
C21 C22 1.393(9) .
C21 H21 0.9300 .
C22 C23 1.400(9) .
C22 H22 0.9300 .
C23 N5 1.334(8) .
C23 H23 0.9300 .
C24 C28 1.386(9) .
C24 C25 1.393(9) .
C25 C26 1.373(11) .
C25 H25 0.9300 .
C26 N6 1.342(9) .
C26 H26 0.9300 .
C27 N6 1.325(9) .
C27 C28 1.388(10) .
C27 H27 0.9300 .
C28 H28 0.9300 .
C29 N7 1.340(10) .
C29 C30 1.374(10) .
C29 H29 0.9300 .
C30 C31 1.387(9) .
C30 H30 0.9300 .
C31 C32 1.386(10) .
C31 C34 1.505(9) .
C32 C33 1.373(10) .
C32 H32 0.9300 .
C33 N7 1.353(10) .
C33 H33 0.9300 .
C34 O1 1.290(8) .
C34 C35 1.382(9) .
C35 C36 1.385(10) .
C35 H35 0.9300 .
C36 O2 1.286(8) .
C36 C37 1.492(9) .
C37 C38 1.377(10) .
C37 C41 1.399(10) .
C38 C39 1.390(9) .
C38 H38 0.9300 .
C39 N8 1.339(10) .
C39 H39 0.9300 .
C40 N8 1.337(9) .
C40 C41 1.382(10) .
C40 H40 0.9300 .
C41 H41 0.9300 .
C42 N9 1.093(11) .
C42 C43 1.464(13) .
C43 H43A 0.9600 .
C43 H43B 0.9600 .
C43 H43C 0.9600 .
N1 Co1 1.914(5) .
N2 Co1 1.919(6) .
N4 Co1 1.938(5) .
N5 Co1 1.900(5) .
N6 Ag1 2.270(6) .
N8 Ag1 2.242(6) .
N9 Ag1 2.308(7) .
O1 Co1 1.900(5) .
O2 Co1 1.903(4) .
C44 F3 1.321(13) .
C44 F1 1.331(14) .
C44 F2 1.344(12) .
C44 S1 1.792(12) .
O3 S1 1.432(6) .
O4 S1 1.440(7) .
O5 S1 1.425(7) .
C45 N10 1.166(18) .
C45 C46 1.44(2) .
C46 H46A 0.9600 .
C46 H46B 0.9600 .
C46 H46C 0.9600 .
C47 N11 1.11(3) .
C47 C48 1.45(3) .
C48 H48A 0.9600 .
C48 H48B 0.9600 .
C48 H48C 0.9600 .
C50 C52 1.409(18) 2_756
C50 C51 1.422(19) .
C50 H50 0.9300 .
C51 C52 1.392(19) .
C51 H51 0.9300 .
C52 C50 1.409(18) 2_756
C52 H52 0.9300 .
